data_4124416
loop_
_publ_author_name
'Wang, Xueqiang'
'Nakajima, Masaki'
'Martin, Ruben'

_publ_section_title
;
 Ni-Catalyzed Regioselective Hydrocarboxylation of Alkynes with CO2 by
 Using Simple Alcohols as Proton Sources.
;
_journal_issue 28
_journal_name_full 'Journal of the American Chemical Society'
_journal_page_first 8924
_journal_page_last 8927
_journal_paper_doi 10.1021/jacs.5b05513
_journal_volume 137
_journal_year 2015
_chemical_formula_sum 'C17 H16 O4'
_chemical_formula_weight 284.30
_chemical_name_systematic
;
 ?
;
_space_group_IT_number 2
_space_group_name_Hall '-P 1'
_symmetry_cell_setting triclinic
_symmetry_space_group_name_Hall '-P 1'
_symmetry_space_group_name_H-M 'P -1'
_atom_sites_solution_hydrogens geom
_audit_creation_method SHELXL-2014
_cell_angle_alpha 84.6047(18)
_cell_angle_beta 84.7115(18)
_cell_angle_gamma 79.8913(19)
_cell_formula_units_Z 2
_cell_length_a 5.8239(4)
_cell_length_b 9.0597(6)
_cell_length_c 13.9214(8)
_cell_measurement_reflns_used 5609
_cell_measurement_temperature 100(2)
_cell_measurement_theta_max 32.44
_cell_measurement_theta_min 2.29
_cell_volume 717.78(8)
_computing_cell_refinement 'Bruker APEX2 v2011.4-0'
_computing_data_collection 'Bruker APEX2 v2011.4-0'
_computing_data_reduction 'Bruker SAINT V7.60A'
_computing_molecular_graphics 'Bruker SHELXTL'
_computing_publication_material 'Bruker SHELXTL'
_computing_structure_refinement 'SHELXL-2014 (Sheldrick, 2014)'
_computing_structure_solution Sir2011
_diffrn_ambient_temperature 100(2)
_diffrn_detector_area_resol_mean 512
_diffrn_detector_type '4K CCD area detector APEX II'
_diffrn_measured_fraction_theta_full 0.995
_diffrn_measured_fraction_theta_max 0.891
_diffrn_measurement_device_type 'APEX DUO Kappa 4-axis goniometer'
_diffrn_measurement_method
;
 Fullsphere data collection, phi and omega scans
;
_diffrn_measurement_specimen_support 'magnetic support with MicroMount'
_diffrn_radiation_monochromator 'Quazar MX Multilayer Optics'
_diffrn_radiation_type MoK\a
_diffrn_radiation_wavelength 0.71073
_diffrn_reflns_av_R_equivalents 0.0210
_diffrn_reflns_av_unetI/netI 0.0229
_diffrn_reflns_Laue_measured_fraction_full 0.995
_diffrn_reflns_Laue_measured_fraction_max 0.891
_diffrn_reflns_limit_h_max 8
_diffrn_reflns_limit_h_min -7
_diffrn_reflns_limit_k_max 13
_diffrn_reflns_limit_k_min -12
_diffrn_reflns_limit_l_max 21
_diffrn_reflns_limit_l_min -14
_diffrn_reflns_number 11300
_diffrn_reflns_point_group_measured_fraction_full 0.995
_diffrn_reflns_point_group_measured_fraction_max 0.891
_diffrn_reflns_theta_full 25.242
_diffrn_reflns_theta_max 32.609
_diffrn_reflns_theta_min 2.291
_diffrn_source 'Microfocus source E025 IuS'
_diffrn_source_current 0.6
_diffrn_source_power 50
_diffrn_source_size '0.2 mm x 0.2 mm fine focus'
_diffrn_source_type 'Bruker APEX DUO'
_exptl_absorpt_coefficient_mu 0.093
_exptl_absorpt_correction_T_max 1.000
_exptl_absorpt_correction_T_min 0.921
_exptl_absorpt_correction_type empirical
_exptl_absorpt_process_details
; 
 SADABS Version 2008/1 Bruker-Nonius
 Blessing, Acta Cryst. (1995) A51 33-38
;
_exptl_crystal_colour yellow
_exptl_crystal_density_diffrn 1.315
_exptl_crystal_description neddle
_exptl_crystal_F_000 300
_exptl_crystal_size_max 0.40
_exptl_crystal_size_mid 0.005
_exptl_crystal_size_min 0.005
_refine_diff_density_max 0.587
_refine_diff_density_min -0.235
_refine_diff_density_rms 0.058
_refine_ls_extinction_method none
_refine_ls_goodness_of_fit_ref 1.036
_refine_ls_hydrogen_treatment constr
_refine_ls_matrix_type full
_refine_ls_number_parameters 192
_refine_ls_number_reflns 4668
_refine_ls_number_restraints 0
_refine_ls_restrained_S_all 1.036
_refine_ls_R_factor_all 0.0550
_refine_ls_R_factor_gt 0.0449
_refine_ls_shift/su_max 0.000
_refine_ls_shift/su_mean 0.000
_refine_ls_structure_factor_coef Fsqd
_refine_ls_weighting_details 'w=1/[\s^2^(Fo^2^)+(0.0633P)^2^+0.2999P] where P=(Fo^2^+2Fc^2^)/3'
_refine_ls_weighting_scheme calc
_refine_ls_wR_factor_gt 0.1207
_refine_ls_wR_factor_ref 0.1285
_reflns_Friedel_coverage 0.000
_reflns_number_gt 3861
_reflns_number_total 4668
_reflns_threshold_expression 'I > 2\s(I)'
_cod_data_source_file ja5b05513_si_002.cif
_cod_data_source_block mo_XW5167_0m
_cod_depositor_comments
;
The following automatic conversions were performed:

'_symmetry_cell_setting' value 'Triclinic' changed to 'triclinic'
according to
/usr/data/users/saulius/crontab/automatic-downloads/current/ACS/lib/dictionaries/cif_core.dic
dictionary named 'cif_core.dic' version 2.4.2 from 2011-04-26.

Automatic conversion script
Id: cif_fix_values 3271 2015-04-21 07:52:19Z andrius 
;
_cod_original_sg_symbol_H-M P-1
_cod_database_code 4124416
_shelx_space_group_comment
;
The symmetry employed for this shelxl refinement is uniquely defined
by the following loop, which should always be used as a source of
symmetry information in preference to the above space-group names.
They are only intended as comments.
;
_shelx_estimated_absorpt_t_min 0.964
_shelx_estimated_absorpt_t_max 1.000
_shelxl_version_number 2014-3

loop_
_space_group_symop_operation_xyz
'x, y, z'
'-x, -y, -z'

loop_
_atom_site_label
_atom_site_type_symbol
_atom_site_fract_x
_atom_site_fract_y
_atom_site_fract_z
_atom_site_U_iso_or_equiv
_atom_site_adp_type
_atom_site_occupancy
_atom_site_site_symmetry_order
_atom_site_calc_flag
_atom_site_refinement_flags_posn
_atom_site_refinement_flags_adp
O1 O 0.47991(15) -0.25179(10) 0.49766(6) 0.02508(19) Uani 1 1 d . .
O2 O 1.07425(15) 0.53136(9) 0.28693(6) 0.02180(18) Uani 1 1 d . .
O3 O 0.11170(15) -0.04699(10) 0.10265(6) 0.02208(18) Uani 1 1 d . .
O4 O 0.18042(16) 0.14559(10) -0.00234(6) 0.02320(18) Uani 1 1 d . .
H4 H 0.0881 0.1115 -0.0339 0.035 Uiso 1 1 calc R U
C1 C 0.40085(17) 0.01500(11) 0.23787(7) 0.01445(18) Uani 1 1 d . .
C2 C 0.61724(18) -0.07117(12) 0.25547(8) 0.0178(2) Uani 1 1 d . .
H2 H 0.7442 -0.0686 0.2077 0.021 Uiso 1 1 calc R U
C3 C 0.65254(18) -0.16123(12) 0.34146(8) 0.0182(2) Uani 1 1 d . .
H3 H 0.8019 -0.2192 0.3520 0.022 Uiso 1 1 calc R U
C4 C 0.46698(18) -0.16542(12) 0.41171(7) 0.01680(19) Uani 1 1 d . .
C5 C 0.24887(19) -0.07924(13) 0.39529(8) 0.0195(2) Uani 1 1 d . .
H5 H 0.1223 -0.0809 0.4434 0.023 Uiso 1 1 calc R U
C6 C 0.21623(18) 0.00878(12) 0.30906(8) 0.0180(2) Uani 1 1 d . .
H6 H 0.0663 0.0657 0.2982 0.022 Uiso 1 1 calc R U
C7 C 0.36894(17) 0.10848(12) 0.14469(7) 0.01566(19) Uani 1 1 d . .
C8 C 0.47679(18) 0.22704(12) 0.11275(7) 0.01688(19) Uani 1 1 d . .
H8 H 0.4473 0.2674 0.0487 0.020 Uiso 1 1 calc R U
C9 C 0.63083(18) 0.30277(12) 0.16070(7) 0.01661(19) Uani 1 1 d . .
C10 C 0.65950(19) 0.28626(12) 0.26075(8) 0.0185(2) Uani 1 1 d . .
H10 H 0.5775 0.2199 0.3018 0.022 Uiso 1 1 calc R U
C11 C 0.8056(2) 0.36550(12) 0.29977(8) 0.0194(2) Uani 1 1 d . .
H11 H 0.8222 0.3532 0.3674 0.023 Uiso 1 1 calc R U
C12 C 0.92981(18) 0.46403(12) 0.24093(8) 0.0174(2) Uani 1 1 d . .
C13 C 0.89701(19) 0.48648(13) 0.14234(8) 0.0196(2) Uani 1 1 d . .
H13 H 0.9748 0.5557 0.1019 0.023 Uiso 1 1 calc R U
C14 C 0.74897(19) 0.40618(12) 0.10400(7) 0.0188(2) Uani 1 1 d . .
H14 H 0.7272 0.4221 0.0368 0.023 Uiso 1 1 calc R U
C15 C 0.6996(2) -0.34296(16) 0.51559(9) 0.0304(3) Uani 1 1 d . .
H15A H 0.7471 -0.4107 0.4638 0.046 Uiso 1 1 calc R U
H15B H 0.6854 -0.4023 0.5778 0.046 Uiso 1 1 calc R U
H15C H 0.8176 -0.2785 0.5176 0.046 Uiso 1 1 calc R U
C16 C 0.20983(18) 0.06247(12) 0.08033(7) 0.01654(19) Uani 1 1 d . .
C17 C 1.2108(2) 0.62882(13) 0.22908(9) 0.0241(2) Uani 1 1 d . .
H17A H 1.3056 0.5733 0.1780 0.036 Uiso 1 1 calc R U
H17B H 1.3137 0.6653 0.2700 0.036 Uiso 1 1 calc R U
H17C H 1.1064 0.7145 0.1997 0.036 Uiso 1 1 calc R U

loop_
_atom_site_aniso_label
_atom_site_aniso_U_11
_atom_site_aniso_U_22
_atom_site_aniso_U_33
_atom_site_aniso_U_23
_atom_site_aniso_U_13
_atom_site_aniso_U_12
O1 0.0250(4) 0.0311(4) 0.0154(4) 0.0096(3) -0.0018(3) -0.0005(3)
O2 0.0240(4) 0.0194(4) 0.0237(4) 0.0031(3) -0.0074(3) -0.0082(3)
O3 0.0253(4) 0.0249(4) 0.0180(4) 0.0063(3) -0.0073(3) -0.0110(3)
O4 0.0315(4) 0.0250(4) 0.0158(4) 0.0067(3) -0.0100(3) -0.0123(3)
C1 0.0148(4) 0.0154(4) 0.0130(4) 0.0018(3) -0.0023(3) -0.0032(3)
C2 0.0135(4) 0.0220(5) 0.0161(4) 0.0034(4) 0.0006(3) -0.0018(4)
C3 0.0141(4) 0.0216(5) 0.0173(5) 0.0035(4) -0.0021(3) -0.0006(4)
C4 0.0194(5) 0.0181(5) 0.0126(4) 0.0028(3) -0.0025(3) -0.0037(4)
C5 0.0160(4) 0.0257(5) 0.0147(4) 0.0025(4) 0.0027(3) -0.0020(4)
C6 0.0142(4) 0.0214(5) 0.0167(4) 0.0018(4) -0.0007(3) -0.0001(4)
C7 0.0159(4) 0.0176(4) 0.0129(4) 0.0021(3) -0.0018(3) -0.0026(3)
C8 0.0193(5) 0.0176(5) 0.0133(4) 0.0021(3) -0.0017(3) -0.0033(4)
C9 0.0177(4) 0.0165(4) 0.0148(4) 0.0019(3) -0.0011(3) -0.0023(3)
C10 0.0230(5) 0.0171(5) 0.0156(4) 0.0028(3) -0.0021(4) -0.0058(4)
C11 0.0246(5) 0.0182(5) 0.0159(4) 0.0027(4) -0.0047(4) -0.0056(4)
C12 0.0173(4) 0.0153(4) 0.0192(5) 0.0011(3) -0.0026(4) -0.0018(3)
C13 0.0201(5) 0.0206(5) 0.0180(5) 0.0025(4) 0.0000(4) -0.0063(4)
C14 0.0209(5) 0.0216(5) 0.0136(4) 0.0024(4) -0.0007(3) -0.0052(4)
C15 0.0313(6) 0.0333(6) 0.0218(5) 0.0095(5) -0.0070(5) 0.0039(5)
C16 0.0167(4) 0.0185(5) 0.0138(4) 0.0021(3) -0.0023(3) -0.0026(3)
C17 0.0236(5) 0.0208(5) 0.0294(6) -0.0001(4) -0.0022(4) -0.0084(4)

loop_
_atom_type_symbol
_atom_type_description
_atom_type_scat_dispersion_real
_atom_type_scat_dispersion_imag
_atom_type_scat_source
C C 0.0033 0.0016 'International Tables Vol C Tables 4.2.6.8 and 6.1.1.4'
H H 0.0000 0.0000 'International Tables Vol C Tables 4.2.6.8 and 6.1.1.4'
O O 0.0106 0.0060 'International Tables Vol C Tables 4.2.6.8 and 6.1.1.4'

loop_
_geom_angle_atom_site_label_1
_geom_angle_atom_site_label_2
_geom_angle_atom_site_label_3
_geom_angle
C4 O1 C15 117.05(9)
C12 O2 C17 117.51(9)
C2 C1 C6 118.13(9)
C2 C1 C7 120.17(9)
C6 C1 C7 121.70(9)
C1 C2 C3 121.67(9)
C4 C3 C2 119.40(9)
O1 C4 C3 124.49(9)
O1 C4 C5 115.86(9)
C3 C4 C5 119.64(9)
C6 C5 C4 120.23(9)
C5 C6 C1 120.93(9)
C8 C7 C16 117.85(9)
C8 C7 C1 126.23(9)
C16 C7 C1 115.88(9)
C7 C8 C9 130.56(9)
C14 C9 C10 117.32(10)
C14 C9 C8 117.61(9)
C10 C9 C8 124.96(9)
C11 C10 C9 120.71(10)
C10 C11 C12 120.99(10)
O2 C12 C13 125.17(10)
O2 C12 C11 115.62(9)
C13 C12 C11 119.21(10)
C14 C13 C12 119.16(10)
C13 C14 C9 122.51(10)
O3 C16 O4 122.19(9)
O3 C16 C7 121.77(9)
O4 C16 C7 116.04(9)

loop_
_geom_bond_atom_site_label_1
_geom_bond_atom_site_label_2
_geom_bond_distance
O1 C4 1.3673(12)
O1 C15 1.4253(15)
O2 C12 1.3574(13)
O2 C17 1.4337(14)
O3 C16 1.2308(13)
O4 C16 1.3225(12)
C1 C2 1.3904(14)
C1 C6 1.3985(14)
C1 C7 1.4890(13)
C2 C3 1.3943(14)
C3 C4 1.3923(15)
C4 C5 1.3954(15)
C5 C6 1.3864(14)
C7 C8 1.3570(14)
C7 C16 1.4812(14)
C8 C9 1.4608(15)
C9 C14 1.4005(14)
C9 C10 1.4090(14)
C10 C11 1.3808(15)
C11 C12 1.4041(15)
C12 C13 1.3943(15)
C13 C14 1.3912(15)

loop_
_geom_torsion_atom_site_label_1
_geom_torsion_atom_site_label_2
_geom_torsion_atom_site_label_3
_geom_torsion_atom_site_label_4
_geom_torsion
C6 C1 C2 C3 -0.34(16)
C7 C1 C2 C3 -179.28(10)
C1 C2 C3 C4 0.02(17)
C15 O1 C4 C3 0.11(17)
C15 O1 C4 C5 178.94(11)
C2 C3 C4 O1 178.58(10)
C2 C3 C4 C5 -0.22(17)
O1 C4 C5 C6 -178.15(10)
C3 C4 C5 C6 0.74(17)
C4 C5 C6 C1 -1.08(17)
C2 C1 C6 C5 0.86(16)
C7 C1 C6 C5 179.79(10)
C2 C1 C7 C8 -64.04(15)
C6 C1 C7 C8 117.05(12)
C2 C1 C7 C16 113.71(11)
C6 C1 C7 C16 -65.20(13)
C16 C7 C8 C9 176.34(10)
C1 C7 C8 C9 -5.95(18)
C7 C8 C9 C14 169.24(11)
C7 C8 C9 C10 -14.61(18)
C14 C9 C10 C11 -2.32(16)
C8 C9 C10 C11 -178.48(10)
C9 C10 C11 C12 -0.23(17)
C17 O2 C12 C13 -2.55(16)
C17 O2 C12 C11 177.86(10)
C10 C11 C12 O2 -177.68(10)
C10 C11 C12 C13 2.70(16)
O2 C12 C13 C14 177.90(10)
C11 C12 C13 C14 -2.52(16)
C12 C13 C14 C9 -0.09(17)
C10 C9 C14 C13 2.50(16)
C8 C9 C14 C13 178.95(10)
C8 C7 C16 O3 177.50(10)
C1 C7 C16 O3 -0.44(15)
C8 C7 C16 O4 -2.29(14)
C1 C7 C16 O4 179.76(9)
